data_7245551
loop_
_publ_author_name
'Manfroni, Giacomo'
'Spingler, Bernhard'
'Prescimone, Alessandro'
'Constable, Edwin C.'
'Housecroft, Catherine E.'

_publ_section_title
;
 Multitopic 3,2':6',3''-terpyridine ligands as 4-connecting nodes in
 two-dimensional 4,4-networks
;
_journal_name_full CrystEngComm
_journal_paper_doi 10.1039/D2CE01130A
_journal_year 2022
_chemical_formula_moiety 'C24 H22 O4'
_chemical_formula_sum 'C24 H22 O4'
_chemical_formula_weight 374.41
_space_group_crystal_system monoclinic
_space_group_IT_number 14
_space_group_name_Hall '-P 2yn'
_space_group_name_H-M_alt 'P 1 21/n 1'
_atom_sites_solution_hydrogens geom
_audit_creation_date 2021-02-03
_audit_creation_method
;
Olex2 1.3
(compiled 2020.11.12 svn.r5f609507 for OlexSys, GUI svn.r6226)
;
_audit_update_record
;
2022-03-29 deposited with the CCDC.	2022-09-23 downloaded from the CCDC.
;
_cell_angle_alpha 90
_cell_angle_beta 104.263(4)
_cell_angle_gamma 90
_cell_formula_units_Z 2
_cell_length_a 12.4540(7)
_cell_length_b 5.4805(2)
_cell_length_c 14.1111(7)
_cell_measurement_reflns_used 11881
_cell_measurement_temperature 150
_cell_measurement_theta_max 57.15
_cell_measurement_theta_min 3.19
_cell_volume 933.45(8)
_computing_cell_refinement 'Apex2 (Bruker AXS, 2006)'
_computing_data_collection 'Apex2 (Bruker AXS, 2006)'
_computing_data_reduction 'Apex2 (Bruker AXS, 2006)'
_computing_molecular_graphics 'Olex2 1.3 (Dolomanov et al., 2009)'
_computing_publication_material 'Olex2 1.3 (Dolomanov et al., 2009)'
_computing_structure_refinement 'SHELXL 2018/3 (Sheldrick, 2015)'
_computing_structure_solution 'SHELXT 2018/2 (Sheldrick, 2018)'
_diffrn_ambient_temperature 150
_diffrn_detector Pilatus300K
_diffrn_detector_area_resol_mean 5.81
_diffrn_detector_type 'DECTRIS PILATUS 300K'
_diffrn_measured_fraction_theta_full 0.987
_diffrn_measured_fraction_theta_max 0.981
_diffrn_measurement_device 'Eulerian 4-circle diffractometer'
_diffrn_measurement_device_type 'STOE STADIVARI'
_diffrn_measurement_method 'rotation method, \w scans'
_diffrn_radiation_collimation '1.2 0.6 mm diameter'
_diffrn_radiation_monochromator 'Graded multilayer mirror'
_diffrn_radiation_polarisn_norm 0
_diffrn_radiation_probe x-ray
_diffrn_radiation_type 'Ga K\a'
_diffrn_radiation_wavelength 1.34143
_diffrn_reflns_av_R_equivalents 0.0802
_diffrn_reflns_av_unetI/netI 0.0533
_diffrn_reflns_Laue_measured_fraction_full 0.987
_diffrn_reflns_Laue_measured_fraction_max 0.981
_diffrn_reflns_limit_h_max 14
_diffrn_reflns_limit_h_min -15
_diffrn_reflns_limit_k_max 6
_diffrn_reflns_limit_k_min -4
_diffrn_reflns_limit_l_max 16
_diffrn_reflns_limit_l_min -17
_diffrn_reflns_number 5213
_diffrn_reflns_point_group_measured_fraction_full 0.987
_diffrn_reflns_point_group_measured_fraction_max 0.981
_diffrn_reflns_theta_full 53.597
_diffrn_reflns_theta_max 56.730
_diffrn_reflns_theta_min 3.694
_diffrn_source 'Metaljet D2'
_diffrn_source_current 3.570
_diffrn_source_power 0.250
_diffrn_source_voltage 70
_exptl_absorpt_coefficient_mu 0.462
_exptl_absorpt_correction_T_max 0.2184
_exptl_absorpt_correction_T_min 0.0004
_exptl_absorpt_correction_type multi-scan
_exptl_absorpt_process_details
;
STOE X-Red32, absorption correction by Gaussian integration, analogous to
P. Coppens in: F. R. Ahmed (Editor), "Crystallographic Computing", Munksgaard,
Copenhagen (1970), 255 - 270. Afterwards scaling of reflection intensities was
performed within STOE LANA. J. Koziskova, F. Hahn, J. Richter, J. Kozisek, Acta
Chimica Slovaca, vol. 9, no. 2, 2016, pp. 136 - 140.
Finally a spherical absorption correction was done within STOE LANA.
;
_exptl_crystal_colour yellow
_exptl_crystal_colour_primary yellow
_exptl_crystal_density_diffrn 1.332
_exptl_crystal_description block
_exptl_crystal_F_000 396
_exptl_crystal_size_max 0.3
_exptl_crystal_size_mid 0.2
_exptl_crystal_size_min 0.1
_refine_diff_density_max 0.720
_refine_diff_density_min -0.565
_refine_diff_density_rms 0.139
_refine_ls_extinction_method none
_refine_ls_goodness_of_fit_ref 1.258
_refine_ls_hydrogen_treatment constr
_refine_ls_matrix_type full
_refine_ls_number_parameters 127
_refine_ls_number_reflns 1854
_refine_ls_number_restraints 0
_refine_ls_restrained_S_all 1.258
_refine_ls_R_factor_all 0.1152
_refine_ls_R_factor_gt 0.1118
_refine_ls_shift/su_max 0.000
_refine_ls_shift/su_mean 0.000
_refine_ls_structure_factor_coef Fsqd
_refine_ls_weighting_details 'w=1/[\s^2^(Fo^2^)+(0.2000P)^2^] where P=(Fo^2^+2Fc^2^)/3'
_refine_ls_weighting_scheme calc
_refine_ls_wR_factor_gt 0.2784
_refine_ls_wR_factor_ref 0.2849
_reflns_Friedel_coverage 0.000
_reflns_number_gt 1614
_reflns_number_total 1854
_reflns_threshold_expression 'I > 2\s(I)'
_cod_data_source_file d2ce01130a2.cif
_cod_data_source_block mag166bis_150k
_cod_database_code 7245551
_shelx_shelxl_version_number 2018/3
_shelx_space_group_comment
;
The symmetry employed for this shelxl refinement is uniquely defined
by the following loop, which should always be used as a source of
symmetry information in preference to the above space-group names.
They are only intended as comments.
;
_shelx_estimated_absorpt_t_max 0.955
_shelx_estimated_absorpt_t_min 0.874
_olex2_refinement_description
;
1. Fixed Uiso
 At 1.2 times of:
  All C(H) groups, All C(H,H) groups
2.a Secondary CH2 refined with riding coordinates:
 C6(H6A,H6B), C5(H5A,H5B)
2.b Aromatic/amide H refined with riding coordinates:
 C3(H3), C1(H1), C8(H8), C12(H12), C9(H9), C11(H11), C10(H10)
;
_olex2_diffrn_ambient_temperature_device 'Oxford Cryosystems'
_olex2_submission_special_instructions 'No special instructions were received'

loop_
_space_group_symop_operation_xyz
'x, y, z'
'-x+1/2, y+1/2, -z+1/2'
'-x, -y, -z'
'x-1/2, -y-1/2, z-1/2'

loop_
_atom_site_label
_atom_site_type_symbol
_atom_site_fract_x
_atom_site_fract_y
_atom_site_fract_z
_atom_site_U_iso_or_equiv
_atom_site_adp_type
_atom_site_occupancy
_atom_site_site_symmetry_order
_atom_site_calc_flag
_atom_site_refinement_flags_posn
_atom_site_refinement_flags_adp
_atom_site_refinement_flags_occupancy
_atom_site_disorder_assembly
_atom_site_disorder_group
O2 O 0.48570(11) 0.3178(3) 0.34559(10) 0.0472(5) Uani 1 1 d . . . . .
O1 O 0.72375(11) 0.4438(3) 0.58558(11) 0.0516(5) Uani 1 1 d . . . . .
C3 C 0.58173(14) 0.0403(3) 0.58555(14) 0.0422(6) Uani 1 1 d . . . . .
H3 H 0.637530 0.069577 0.643782 0.051 Uiso 1 1 calc R U . . .
C1 C 0.65137(15) 0.3995(4) 0.51280(14) 0.0453(6) Uani 1 1 d . . . . .
H1 H 0.645373 0.501576 0.457321 0.054 Uiso 1 1 calc R U . . .
C7 C 0.52065(15) 0.4751(4) 0.15747(13) 0.0442(6) Uani 1 1 d . . . . .
C6 C 0.41363(16) 0.4917(4) 0.18872(15) 0.0466(6) Uani 1 1 d . . . . .
H6A H 0.350926 0.485895 0.129916 0.056 Uiso 1 1 calc R U . . .
H6B H 0.410722 0.650752 0.221226 0.056 Uiso 1 1 calc R U . . .
C2 C 0.57195(14) 0.1959(3) 0.50545(13) 0.0424(6) Uani 1 1 d . . . . .
C5 C 0.39987(16) 0.2887(4) 0.25788(14) 0.0459(6) Uani 1 1 d . . . . .
H5A H 0.326220 0.299581 0.272442 0.055 Uiso 1 1 calc R U . . .
H5B H 0.406248 0.127558 0.228006 0.055 Uiso 1 1 calc R U . . .
C4 C 0.48947(14) 0.1571(4) 0.41924(14) 0.0420(6) Uani 1 1 d . . . . .
C8 C 0.53768(18) 0.2865(4) 0.09675(16) 0.0502(6) Uani 1 1 d . . . . .
H8 H 0.481328 0.167959 0.075019 0.060 Uiso 1 1 calc R U . . .
C12 C 0.60527(17) 0.6439(4) 0.18883(16) 0.0510(6) Uani 1 1 d . . . . .
H12 H 0.595582 0.772989 0.230869 0.061 Uiso 1 1 calc R U . . .
C9 C 0.63567(19) 0.2695(4) 0.06764(16) 0.0543(6) Uani 1 1 d . . . . .
H9 H 0.645645 0.140985 0.025456 0.065 Uiso 1 1 calc R U . . .
C11 C 0.70293(18) 0.6271(4) 0.15997(19) 0.0579(7) Uani 1 1 d . . . . .
H11 H 0.759481 0.745266 0.181546 0.069 Uiso 1 1 calc R U . . .
C10 C 0.71895(18) 0.4381(4) 0.09948(17) 0.0558(7) Uani 1 1 d . . . . .
H10 H 0.786615 0.424961 0.080185 0.067 Uiso 1 1 calc R U . . .

loop_
_atom_site_aniso_label
_atom_site_aniso_U_11
_atom_site_aniso_U_22
_atom_site_aniso_U_33
_atom_site_aniso_U_23
_atom_site_aniso_U_13
_atom_site_aniso_U_12
O2 0.0704(9) 0.0551(9) 0.0166(9) 0.0061(5) 0.0119(7) -0.0032(5)
O1 0.0730(9) 0.0567(9) 0.0254(9) -0.0014(6) 0.0127(7) -0.0055(6)
C3 0.0636(10) 0.0498(11) 0.0152(10) -0.0014(7) 0.0133(7) 0.0004(7)
C1 0.0687(11) 0.0484(11) 0.0213(10) 0.0015(7) 0.0160(8) 0.0001(8)
C7 0.0724(12) 0.0459(10) 0.0158(10) 0.0067(7) 0.0134(8) 0.0017(7)
C6 0.0720(11) 0.0502(11) 0.0189(11) 0.0041(7) 0.0134(9) 0.0032(7)
C2 0.0647(11) 0.0487(11) 0.0177(10) -0.0016(7) 0.0175(8) 0.0024(7)
C5 0.0687(11) 0.0526(10) 0.0170(10) 0.0029(7) 0.0117(9) 0.0000(7)
C4 0.0651(10) 0.0484(10) 0.0165(10) 0.0017(6) 0.0178(8) 0.0044(7)
C8 0.0758(12) 0.0509(11) 0.0246(11) -0.0013(8) 0.0139(9) -0.0021(8)
C12 0.0834(12) 0.0453(11) 0.0257(11) 0.0003(8) 0.0159(9) -0.0021(9)
C9 0.0842(13) 0.0556(12) 0.0274(11) -0.0016(8) 0.0222(10) 0.0038(9)
C11 0.0821(13) 0.0541(11) 0.0402(14) 0.0041(10) 0.0205(11) -0.0098(9)
C10 0.0796(13) 0.0596(13) 0.0339(13) 0.0110(9) 0.0251(10) 0.0029(9)

loop_
_atom_type_symbol
_atom_type_description
_atom_type_scat_dispersion_real
_atom_type_scat_dispersion_imag
_atom_type_scat_source
C C 0.0137 0.0067 'International Tables Vol C Tables 4.2.6.8 and 6.1.1.4'
H H 0.0000 0.0000 'International Tables Vol C Tables 4.2.6.8 and 6.1.1.4'
O O 0.0389 0.0241 'International Tables Vol C Tables 4.2.6.8 and 6.1.1.4'

loop_
_geom_angle_atom_site_label_1
_geom_angle_atom_site_label_2
_geom_angle_atom_site_label_3
_geom_angle
_geom_angle_site_symmetry_1
_geom_angle_site_symmetry_3
_geom_angle_publ_flag
C4 O2 C5 117.94(15) . . ?
C2 C3 H3 119.7 . . ?
C4 C3 H3 119.7 3_656 . ?
C4 C3 C2 120.56(18) 3_656 . ?
O1 C1 H1 118.1 . . ?
O1 C1 C2 123.76(18) . . ?
C2 C1 H1 118.1 . . ?
C8 C7 C6 120.35(18) . . ?
C12 C7 C6 121.52(18) . . ?
C12 C7 C8 118.13(18) . . ?
C7 C6 H6A 109.0 . . ?
C7 C6 H6B 109.0 . . ?
C7 C6 C5 113.10(16) . . ?
H6A C6 H6B 107.8 . . ?
C5 C6 H6A 109.0 . . ?
C5 C6 H6B 109.0 . . ?
C3 C2 C1 118.74(17) . . ?
C3 C2 C4 120.57(17) . . ?
C4 C2 C1 120.68(17) . . ?
O2 C5 C6 107.21(16) . . ?
O2 C5 H5A 110.3 . . ?
O2 C5 H5B 110.3 . . ?
C6 C5 H5A 110.3 . . ?
C6 C5 H5B 110.3 . . ?
H5A C5 H5B 108.5 . . ?
O2 C4 C3 124.59(17) . 3_656 ?
O2 C4 C2 116.54(16) . . ?
C3 C4 C2 118.87(17) 3_656 . ?
C7 C8 H8 119.6 . . ?
C9 C8 C7 120.81(19) . . ?
C9 C8 H8 119.6 . . ?
C7 C12 H12 119.4 . . ?
C11 C12 C7 121.1(2) . . ?
C11 C12 H12 119.4 . . ?
C8 C9 H9 119.8 . . ?
C10 C9 C8 120.40(19) . . ?
C10 C9 H9 119.8 . . ?
C12 C11 H11 119.9 . . ?
C12 C11 C10 120.19(19) . . ?
C10 C11 H11 119.9 . . ?
C9 C10 C11 119.34(19) . . ?
C9 C10 H10 120.3 . . ?
C11 C10 H10 120.3 . . ?

loop_
_geom_bond_atom_site_label_1
_geom_bond_atom_site_label_2
_geom_bond_distance
_geom_bond_site_symmetry_2
_geom_bond_publ_flag
O2 C5 1.431(2) . ?
O2 C4 1.354(2) . ?
O1 C1 1.212(2) . ?
C3 H3 0.9500 . ?
C3 C2 1.397(2) . ?
C3 C4 1.390(3) 3_656 ?
C1 H1 0.9500 . ?
C1 C2 1.478(3) . ?
C7 C6 1.506(3) . ?
C7 C8 1.392(3) . ?
C7 C12 1.390(3) . ?
C6 H6A 0.9900 . ?
C6 H6B 0.9900 . ?
C6 C5 1.517(3) . ?
C2 C4 1.402(3) . ?
C5 H5A 0.9900 . ?
C5 H5B 0.9900 . ?
C8 H8 0.9500 . ?
C8 C9 1.383(3) . ?
C12 H12 0.9500 . ?
C12 C11 1.378(3) . ?
C9 H9 0.9500 . ?
C9 C10 1.379(3) . ?
C11 H11 0.9500 . ?
C11 C10 1.387(3) . ?
C10 H10 0.9500 . ?

loop_
_geom_torsion_atom_site_label_1
_geom_torsion_atom_site_label_2
_geom_torsion_atom_site_label_3
_geom_torsion_atom_site_label_4
_geom_torsion
_geom_torsion_site_symmetry_1
_geom_torsion_site_symmetry_2
_geom_torsion_site_symmetry_3
_geom_torsion_site_symmetry_4
_geom_torsion_publ_flag
O1 C1 C2 C3 -1.8(3) . . . . ?
O1 C1 C2 C4 179.28(17) . . . . ?
C3 C2 C4 O2 179.61(15) . . . . ?
C3 C2 C4 C3 -0.6(3) . . . 3_656 ?
C1 C2 C4 O2 -1.4(2) . . . . ?
C1 C2 C4 C3 178.33(16) . . . 3_656 ?
C7 C6 C5 O2 64.2(2) . . . . ?
C7 C8 C9 C10 0.8(3) . . . . ?
C7 C12 C11 C10 -0.7(3) . . . . ?
C6 C7 C8 C9 -179.99(17) . . . . ?
C6 C7 C12 C11 179.92(19) . . . . ?
C5 O2 C4 C3 2.5(3) . . . 3_656 ?
C5 O2 C4 C2 -177.71(14) . . . . ?
C4 O2 C5 C6 179.33(15) . . . . ?
C4 C3 C2 C1 -178.34(16) 3_656 . . . ?
C4 C3 C2 C4 0.6(3) 3_656 . . . ?
C8 C7 C6 C5 68.7(2) . . . . ?
C8 C7 C12 C11 0.7(3) . . . . ?
C8 C9 C10 C11 -0.9(3) . . . . ?
C12 C7 C6 C5 -110.5(2) . . . . ?
C12 C7 C8 C9 -0.7(3) . . . . ?
C12 C11 C10 C9 0.8(3) . . . . ?
